data_7232049
loop_
_publ_author_name
'Xu, Yuan-Yi'
'Chen, Peng'
'Gao, Ting'
'Li, Hong-Feng'
'Yan, Peng-Fei'

_publ_section_title
;
 White-light emission based on a single component Sm(iii) complex and
 enhanced optical properties by doping methods
;
_journal_issue 6
_journal_name_full CrystEngComm
_journal_page_first 964
_journal_paper_doi 10.1039/C8CE01919C
_journal_volume 21
_journal_year 2019
_chemical_formula_moiety 'C80 H70 N4 O16 Sm2, 2(C3 H7 N O)'
_chemical_formula_sum 'C86 H84 N6 O18 Sm2'
_chemical_formula_weight 1790.29
_space_group_crystal_system triclinic
_space_group_IT_number 2
_space_group_name_Hall '-P 1'
_space_group_name_H-M_alt 'P -1'
_symmetry_space_group_name_Hall '-P 1'
_symmetry_space_group_name_H-M 'P -1'
_atom_sites_solution_hydrogens mixed
_atom_sites_solution_primary dual
_audit_creation_date 2018-11-23
_audit_creation_method
;
Olex2 1.2
(compiled 2018.05.29 svn.r3508 for OlexSys, GUI svn.r5506)
;
_audit_update_record
;
2018-11-29 deposited with the CCDC.
2018-12-20 downloaded from the CCDC.
;
_cell_angle_alpha 88.783(4)
_cell_angle_beta 68.821(5)
_cell_angle_gamma 68.650(5)
_cell_formula_units_Z 1
_cell_length_a 11.4105(6)
_cell_length_b 13.5390(7)
_cell_length_c 15.3325(8)
_cell_measurement_reflns_used 4285
_cell_measurement_temperature 298(2)
_cell_measurement_theta_max 1.00000
_cell_measurement_theta_min 0.91208
_cell_volume 2040.5(2)
_computing_molecular_graphics 'Olex2 (Dolomanov et al., 2009)'
_computing_publication_material 'Olex2 (Dolomanov et al., 2009)'
_computing_structure_refinement 'XL (Sheldrick, 2008)'
_computing_structure_solution 'XT (Sheldrick, 2015)'
_diffrn_ambient_temperature 298.0
_diffrn_measured_fraction_theta_full 0.993
_diffrn_measured_fraction_theta_max 0.841
_diffrn_measurement_device_type 'Xcalibur, Eos'
_diffrn_radiation_type MoK\a
_diffrn_radiation_wavelength 0.71073
_diffrn_reflns_av_R_equivalents 0.0241
_diffrn_reflns_av_unetI/netI 0.0593
_diffrn_reflns_Laue_measured_fraction_full 0.993
_diffrn_reflns_Laue_measured_fraction_max 0.841
_diffrn_reflns_limit_h_max 16
_diffrn_reflns_limit_h_min -14
_diffrn_reflns_limit_k_max 19
_diffrn_reflns_limit_k_min -8
_diffrn_reflns_limit_l_max 21
_diffrn_reflns_limit_l_min -21
_diffrn_reflns_number 15334
_diffrn_reflns_point_group_measured_fraction_full 0.993
_diffrn_reflns_point_group_measured_fraction_max 0.841
_diffrn_reflns_theta_full 25.242
_diffrn_reflns_theta_max 30.186
_diffrn_reflns_theta_min 2.955
_exptl_absorpt_coefficient_mu 1.497
_exptl_crystal_density_diffrn 1.457
_exptl_crystal_description needle
_exptl_crystal_F_000 910
_exptl_crystal_size_max 0.2
_exptl_crystal_size_mid 0.1
_exptl_crystal_size_min 0.1
_refine_diff_density_max 0.933
_refine_diff_density_min -0.720
_refine_diff_density_rms 0.077
_refine_ls_extinction_method none
_refine_ls_goodness_of_fit_ref 1.026
_refine_ls_hydrogen_treatment constr
_refine_ls_matrix_type full
_refine_ls_number_parameters 551
_refine_ls_number_reflns 10178
_refine_ls_number_restraints 70
_refine_ls_restrained_S_all 1.037
_refine_ls_R_factor_all 0.0616
_refine_ls_R_factor_gt 0.0411
_refine_ls_shift/su_max 0.016
_refine_ls_shift/su_mean 0.001
_refine_ls_structure_factor_coef Fsqd
_refine_ls_weighting_details 'w=1/[\s^2^(Fo^2^)+(0.0292P)^2^] where P=(Fo^2^+2Fc^2^)/3'
_refine_ls_weighting_scheme calc
_refine_ls_wR_factor_gt 0.0740
_refine_ls_wR_factor_ref 0.0833
_reflns_Friedel_coverage 0.000
_reflns_number_gt 7910
_reflns_number_total 10178
_reflns_threshold_expression 'I > 2\s(I)'
_cod_data_source_file c8ce01919c2.cif
_cod_data_source_block 83
_cod_depositor_comments 'Adding full bibliography for 7232049--7232051.cif.'
_cod_database_code 7232049
_shelx_shelxl_version_number 2014/7
_shelx_space_group_comment
;
The symmetry employed for this shelxl refinement is uniquely defined
by the following loop, which should always be used as a source of
symmetry information in preference to the above space-group names.
They are only intended as comments.
;
_shelx_estimated_absorpt_t_max 0.865
_shelx_estimated_absorpt_t_min 0.754
_olex2_refinement_description
;
1. Fixed Uiso
 At 1.2 times of:
  All C(H) groups, All C(H,H,H) groups, All N(H) groups, All O(H) groups
2. Restrained distances
 N3-C42 \\sim N3-C43
 with sigma of 0.02
 C41-C43 \\sim C41-C42 \\sim C43-C42
 with sigma of 0.02
3. Rigid bond restraints
 C41, C42, C43
 with sigma for 1-2 distances of 0.01 and sigma for 1-3 distances of 0.01
 with sigma for 1-2 distances of 0.01 and sigma for 1-3 distances of 0.01
4. Uiso/Uaniso restraints and constraints
Uanis(C41) \\sim Ueq, Uanis(C42) \\sim Ueq, Uanis(C43) \\sim Ueq: with sigma of
0.01 and sigma for terminal atoms of 0.02
: with sigma of 0.1 and sigma for terminal atoms of 0.2
5. Others
 Sof(O9')=Sof(C42')=Sof(H42D)=Sof(H42E)=Sof(H42F)=Sof(C43')=Sof(H43D)=
 Sof(H43E)=Sof(H43F)=Sof(C41')=Sof(H41B)=Sof(N3')=1-FVAR(1)
 Sof(N3)=Sof(O9)=Sof(C42)=Sof(H42A)=Sof(H42B)=Sof(H42C)=Sof(C43)=Sof(H43A)=
 Sof(H43B)=Sof(H43C)=Sof(C41)=Sof(H41A)=FVAR(1)
6.a Riding coordinates:
 O8(H8B)
6.b Me refined with riding coordinates:
 C36(H36A,H36B,H36C), C37(H37A,H37B,H37C), C42(H42A,H42B,H42C), C43(H43A,H43B,
 H43C), C42'(H42D,H42E,H42F), C43'(H43D,H43E,H43F)
6.c Aromatic/amide H refined with riding coordinates:
 C8(H8A), C10(H10A), C13(H13A), C14(H14A), C15(H15A), C17(H17A), C18(H18A),
 C19(H19A), C20(H20A), C21(H21A), C22(H22A), C23(H23A), C24(H24A), C25(H25A),
 C26(H26A), C27(H27A), C28(H28A), C29(H29A), C30(H30A), C31(H31A), C32(H32A),
 C33(H33A), C34(H34A), C35(H35A), C38(H38A), C39(H39A), C40(H40A), N1(H1A),
 C41(H41A), C41'(H41B)
;
_olex2_submission_special_instructions 'No special instructions were received'

loop_
_space_group_symop_operation_xyz
'x, y, z'
'-x, -y, -z'

loop_
_atom_site_label
_atom_site_type_symbol
_atom_site_fract_x
_atom_site_fract_y
_atom_site_fract_z
_atom_site_U_iso_or_equiv
_atom_site_adp_type
_atom_site_occupancy
_atom_site_site_symmetry_order
_atom_site_calc_flag
_atom_site_refinement_flags_posn
_atom_site_refinement_flags_adp
_atom_site_refinement_flags_occupancy
_atom_site_disorder_assembly
_atom_site_disorder_group
Sm1 Sm 0.53545(2) 0.58243(2) 0.38790(2) 0.04232(6) Uani 1 1 d . . . . .
O2 O 0.6239(2) 0.45872(17) 0.24557(15) 0.0473(5) Uani 1 1 d . . . . .
O1 O 0.4732(2) 0.44113(19) 0.45311(15) 0.0533(6) Uani 1 1 d . . . . .
O3 O 0.6203(2) 0.66565(17) 0.25825(15) 0.0515(6) Uani 1 1 d . . . . .
O7 O 0.3820(2) 0.30529(19) 0.54760(16) 0.0541(6) Uani 1 1 d . . . . .
O5 O 0.3489(2) 0.6061(2) 0.34237(17) 0.0610(7) Uani 1 1 d . . . . .
O6 O 0.7719(2) 0.4616(2) 0.35478(18) 0.0660(7) Uani 1 1 d . . . . .
O4 O 0.3451(2) 0.7353(2) 0.47648(18) 0.0686(7) Uani 1 1 d . . . . .
O8 O 0.4369(3) 0.2752(2) 0.26540(18) 0.0802(8) Uani 1 1 d . . . . .
H8B H 0.4468 0.2695 0.2078 0.096 Uiso 1 1 d R . . . .
C1 C 0.4101(3) 0.2975(3) 0.4599(2) 0.0447(8) Uani 1 1 d . . . . .
C2 C 0.7089(3) 0.4517(2) 0.1650(2) 0.0397(7) Uani 1 1 d . . . . .
C3 C 0.7005(3) 0.6373(2) 0.1732(2) 0.0404(7) Uani 1 1 d . . . . .
C4 C 0.2242(3) 0.6646(3) 0.3688(2) 0.0471(8) Uani 1 1 d . . . . .
C5 C 0.7681(3) 0.3471(2) 0.1028(2) 0.0434(7) Uani 1 1 d . . . . .
C6 C 0.3956(3) 0.2097(3) 0.4130(2) 0.0490(8) Uani 1 1 d . . . . .
C7 C 0.2209(4) 0.7798(3) 0.4917(2) 0.0499(8) Uani 1 1 d . . . . .
C8 C 0.7520(3) 0.5340(2) 0.1268(2) 0.0470(8) Uani 1 1 d . . . . .
H8A H 0.8193 0.5184 0.0666 0.056 Uiso 1 1 calc R . . . .
C9 C 0.1481(3) 0.6344(3) 0.3188(2) 0.0477(8) Uani 1 1 d . . . . .
C10 C 0.1585(3) 0.7496(3) 0.4405(3) 0.0555(9) Uani 1 1 d . . . . .
H10A H 0.0665 0.7890 0.4551 0.067 Uiso 1 1 calc R . . . .
C11 C 0.7375(3) 0.7237(3) 0.1211(2) 0.0456(8) Uani 1 1 d . . . . .
C12 C 0.1414(4) 0.8702(3) 0.5712(3) 0.0549(9) Uani 1 1 d . . . . .
C13 C 0.2183(4) 0.5476(3) 0.2499(3) 0.0574(9) Uani 1 1 d . . . . .
H13A H 0.3108 0.5100 0.2351 0.069 Uiso 1 1 calc R . . . .
C14 C 0.8508(4) 0.4449(3) 0.3942(3) 0.0616(10) Uani 1 1 d . . . . .
H14A H 0.8205 0.4861 0.4516 0.074 Uiso 1 1 calc R . . . .
C15 C 0.7680(4) 0.2562(3) 0.1447(3) 0.0660(11) Uani 1 1 d . . . . .
H15A H 0.7309 0.2603 0.2100 0.079 Uiso 1 1 calc R . . . .
C16 C 0.4113(4) 0.1998(3) 0.3186(3) 0.0581(9) Uani 1 1 d . . . . .
C17 C 0.6944(4) 0.8217(3) 0.1721(3) 0.0619(10) Uani 1 1 d . . . . .
H17A H 0.6487 0.8310 0.2371 0.074 Uiso 1 1 calc R . . . .
C18 C -0.0533(4) 0.6579(4) 0.2902(3) 0.0721(12) Uani 1 1 d . . . . .
H18A H -0.1454 0.6958 0.3039 0.086 Uiso 1 1 calc R . . . .
C19 C 0.0175(4) 0.5710(4) 0.2225(3) 0.0704(12) Uani 1 1 d . . . . .
H19A H -0.0262 0.5496 0.1903 0.084 Uiso 1 1 calc R . . . .
C20 C 0.1532(4) 0.5155(3) 0.2025(3) 0.0671(11) Uani 1 1 d . . . . .
H20A H 0.2017 0.4561 0.1568 0.081 Uiso 1 1 calc R . . . .
C21 C 0.0111(4) 0.6896(3) 0.3382(3) 0.0630(10) Uani 1 1 d . . . . .
H21A H -0.0382 0.7488 0.3842 0.076 Uiso 1 1 calc R . . . .
C22 C 0.8253(4) 0.3372(3) 0.0062(3) 0.0664(11) Uani 1 1 d . . . . .
H22A H 0.8274 0.3977 -0.0232 0.080 Uiso 1 1 calc R . . . .
C23 C 0.2091(5) 0.8945(3) 0.6195(3) 0.0840(14) Uani 1 1 d . . . . .
H23A H 0.3013 0.8544 0.6037 0.101 Uiso 1 1 calc R . . . .
C24 C 0.8058(4) 0.7122(3) 0.0257(3) 0.0744(12) Uani 1 1 d . . . . .
H24A H 0.8364 0.6467 -0.0100 0.089 Uiso 1 1 calc R . . . .
C25 C 0.3976(4) 0.1141(4) 0.2819(3) 0.0812(13) Uani 1 1 d . . . . .
H25A H 0.4059 0.1078 0.2195 0.097 Uiso 1 1 calc R . . . .
C26 C 0.7183(5) 0.9064(3) 0.1277(4) 0.0818(13) Uani 1 1 d . . . . .
H26A H 0.6893 0.9719 0.1630 0.098 Uiso 1 1 calc R . . . .
C27 C 0.3682(4) 0.1318(3) 0.4681(3) 0.0743(12) Uani 1 1 d . . . . .
H27A H 0.3575 0.1376 0.5311 0.089 Uiso 1 1 calc R . . . .
C28 C 0.8798(5) 0.2396(3) -0.0485(3) 0.0808(13) Uani 1 1 d . . . . .
H28A H 0.9172 0.2349 -0.1139 0.097 Uiso 1 1 calc R . . . .
C29 C 0.8786(5) 0.1511(3) -0.0068(3) 0.0792(13) Uani 1 1 d . . . . .
H29A H 0.9153 0.0853 -0.0434 0.095 Uiso 1 1 calc R . . . .
C30 C 0.7846(5) 0.8938(4) 0.0322(4) 0.0880(14) Uani 1 1 d . . . . .
H30A H 0.7985 0.9513 0.0020 0.106 Uiso 1 1 calc R . . . .
C31 C 0.8298(5) 0.7979(4) -0.0183(3) 0.0965(16) Uani 1 1 d . . . . .
H31A H 0.8774 0.7889 -0.0832 0.116 Uiso 1 1 calc R . . . .
C32 C 0.3715(5) 0.0376(4) 0.3384(4) 0.0999(17) Uani 1 1 d . . . . .
H32A H 0.3638 -0.0205 0.3131 0.120 Uiso 1 1 calc R . . . .
C33 C 0.8237(5) 0.1580(3) 0.0890(4) 0.0864(14) Uani 1 1 d . . . . .
H33A H 0.8234 0.0967 0.1175 0.104 Uiso 1 1 calc R . . . .
C34 C 0.0057(4) 0.9316(3) 0.5957(3) 0.0785(13) Uani 1 1 d . . . . .
H34A H -0.0412 0.9176 0.5622 0.094 Uiso 1 1 calc R . . . .
C35 C 0.1410(6) 0.9789(4) 0.6922(4) 0.117(2) Uani 1 1 d . . . . .
H35A H 0.1881 0.9954 0.7244 0.140 Uiso 1 1 calc R . . . .
C36 C 1.0264(5) 0.3071(4) 0.2754(3) 0.0910(15) Uani 1 1 d . . . . .
H36A H 1.1186 0.2596 0.2625 0.109 Uiso 1 1 calc R . . . .
H36B H 0.9718 0.2661 0.2798 0.109 Uiso 1 1 calc R . . . .
H36C H 1.0239 0.3506 0.2253 0.109 Uiso 1 1 calc R . . . .
C37 C 1.0644(4) 0.3641(4) 0.4124(4) 0.0998(17) Uani 1 1 d . . . . .
H37A H 1.1510 0.3079 0.3789 0.120 Uiso 1 1 calc R . . . .
H37B H 1.0765 0.4302 0.4163 0.120 Uiso 1 1 calc R . . . .
H37C H 1.0254 0.3474 0.4749 0.120 Uiso 1 1 calc R . . . .
C38 C 0.3569(6) 0.0458(4) 0.4299(4) 0.0988(16) Uani 1 1 d . . . . .
H38A H 0.3392 -0.0063 0.4669 0.119 Uiso 1 1 calc R . . . .
C39 C 0.0062(7) 1.0373(4) 0.7166(4) 0.112(2) Uani 1 1 d . . . . .
H39A H -0.0390 1.0932 0.7657 0.135 Uiso 1 1 calc R . . . .
C40 C -0.0624(5) 1.0140(4) 0.6693(4) 0.0962(16) Uani 1 1 d . . . . .
H40A H -0.1550 1.0533 0.6863 0.115 Uiso 1 1 calc R . . . .
N1 N 0.4538(3) 0.3654(2) 0.40971(18) 0.0494(7) Uani 1 1 d . . . . .
H1A H 0.4699 0.3622 0.3503 0.059 Uiso 1 1 calc R . . . .
N2 N 0.9741(3) 0.3742(3) 0.3628(2) 0.0628(9) Uani 1 1 d . . . . .
N3 N 0.5611(12) 0.2242(8) -0.0610(7) 0.078(3) Uani 0.600(8) 1 d D . P A 1
O9 O 0.4769(13) 0.2189(12) 0.0916(10) 0.125(4) Uani 0.600(8) 1 d . . P A 1
C42 C 0.6158(14) 0.2816(10) -0.1427(8) 0.137(6) Uani 0.600(8) 1 d D U P A 1
H42A H 0.6533 0.2356 -0.2009 0.165 Uiso 0.600(8) 1 calc R . P A 1
H42B H 0.5432 0.3455 -0.1438 0.165 Uiso 0.600(8) 1 calc R . P A 1
H42C H 0.6854 0.3001 -0.1349 0.165 Uiso 0.600(8) 1 calc R . P A 1
C43 C 0.5780(9) 0.1149(6) -0.0804(6) 0.111(3) Uani 0.600(8) 1 d D U P A 1
H43A H 0.6205 0.0932 -0.1472 0.133 Uiso 0.600(8) 1 calc R . P A 1
H43B H 0.6341 0.0694 -0.0500 0.133 Uiso 0.600(8) 1 calc R . P A 1
H43C H 0.4907 0.1095 -0.0567 0.133 Uiso 0.600(8) 1 calc R . P A 1
C41 C 0.5027(12) 0.2777(9) 0.0291(8) 0.102(3) Uani 0.600(8) 1 d D U P A 1
H41A H 0.4845 0.3498 0.0421 0.122 Uiso 0.600(8) 1 calc R . P A 1
O9' O 0.4178(17) 0.2670(19) 0.0994(14) 0.120(7) Uani 0.400(8) 1 d . . P A 2
C42' C 0.5236(16) 0.3768(13) -0.0384(14) 0.142(6) Uani 0.400(8) 1 d . . P A 2
H42D H 0.5615 0.4005 -0.0977 0.170 Uiso 0.400(8) 1 calc R . P A 2
H42E H 0.4283 0.4202 -0.0090 0.170 Uiso 0.400(8) 1 calc R . P A 2
H42F H 0.5689 0.3830 0.0019 0.170 Uiso 0.400(8) 1 calc R . P A 2
C43' C 0.608(2) 0.2226(17) -0.1418(15) 0.125(6) Uani 0.400(8) 1 d . . P A 2
H43D H 0.6316 0.2720 -0.1837 0.150 Uiso 0.400(8) 1 calc R . P A 2
H43E H 0.6889 0.1638 -0.1456 0.150 Uiso 0.400(8) 1 calc R . P A 2
H43F H 0.5507 0.1965 -0.1596 0.150 Uiso 0.400(8) 1 calc R . P A 2
C41' C 0.499(2) 0.2217(17) 0.0135(14) 0.117(6) Uani 0.400(8) 1 d . . P A 2
H41B H 0.5291 0.1479 0.0009 0.140 Uiso 0.400(8) 1 calc R . P A 2
N3' N 0.5405(19) 0.2724(14) -0.0532(14) 0.087(4) Uani 0.400(8) 1 d . . P A 2

loop_
_atom_site_aniso_label
_atom_site_aniso_U_11
_atom_site_aniso_U_22
_atom_site_aniso_U_33
_atom_site_aniso_U_23
_atom_site_aniso_U_13
_atom_site_aniso_U_12
Sm1 0.04120(10) 0.06203(13) 0.02564(9) -0.00001(7) -0.00990(7) -0.02429(8)
O2 0.0528(13) 0.0553(14) 0.0310(12) 0.0017(10) -0.0095(10) -0.0238(11)
O1 0.0715(15) 0.0761(16) 0.0292(12) 0.0018(11) -0.0181(11) -0.0475(13)
O3 0.0680(15) 0.0495(14) 0.0287(12) -0.0023(10) -0.0090(11) -0.0224(12)
O7 0.0582(14) 0.0812(17) 0.0344(13) 0.0054(12) -0.0140(11) -0.0425(13)
O5 0.0437(13) 0.0810(18) 0.0543(16) -0.0147(13) -0.0220(12) -0.0149(13)
O6 0.0487(14) 0.090(2) 0.0582(17) 0.0053(14) -0.0223(13) -0.0228(14)
O4 0.0513(15) 0.0828(19) 0.0643(18) -0.0217(14) -0.0212(13) -0.0166(14)
O8 0.111(2) 0.114(2) 0.0382(15) 0.0017(15) -0.0276(16) -0.067(2)
C1 0.0376(16) 0.060(2) 0.0392(18) -0.0008(16) -0.0132(15) -0.0228(16)
C2 0.0405(16) 0.0442(18) 0.0323(17) 0.0008(14) -0.0143(14) -0.0132(14)
C3 0.0441(17) 0.0461(19) 0.0328(17) 0.0038(14) -0.0153(14) -0.0186(15)
C4 0.0427(18) 0.061(2) 0.0381(19) 0.0097(16) -0.0167(15) -0.0199(17)
C5 0.0481(18) 0.0426(19) 0.0374(18) 0.0003(15) -0.0144(15) -0.0166(15)
C6 0.0376(17) 0.059(2) 0.047(2) -0.0067(17) -0.0115(15) -0.0187(16)
C7 0.051(2) 0.050(2) 0.044(2) 0.0079(16) -0.0131(16) -0.0192(17)
C8 0.0503(18) 0.050(2) 0.0318(17) -0.0018(15) -0.0043(15) -0.0207(16)
C9 0.0441(18) 0.064(2) 0.0411(19) 0.0120(17) -0.0192(16) -0.0247(17)
C10 0.0447(19) 0.059(2) 0.058(2) 0.0008(19) -0.0217(18) -0.0127(17)
C11 0.0511(19) 0.050(2) 0.0396(19) 0.0038(15) -0.0167(16) -0.0243(16)
C12 0.062(2) 0.050(2) 0.045(2) 0.0030(17) -0.0161(18) -0.0174(18)
C13 0.055(2) 0.071(3) 0.056(2) 0.008(2) -0.0268(19) -0.0281(19)
C14 0.056(2) 0.080(3) 0.045(2) 0.010(2) -0.0143(19) -0.026(2)
C15 0.075(3) 0.057(2) 0.052(2) 0.0009(19) -0.002(2) -0.032(2)
C16 0.049(2) 0.073(3) 0.049(2) -0.0130(19) -0.0127(18) -0.0259(19)
C17 0.069(2) 0.056(2) 0.053(2) 0.0000(19) -0.0110(19) -0.027(2)
C18 0.051(2) 0.102(3) 0.076(3) 0.027(3) -0.034(2) -0.034(2)
C19 0.073(3) 0.104(3) 0.067(3) 0.024(3) -0.042(2) -0.056(3)
C20 0.074(3) 0.083(3) 0.058(3) 0.003(2) -0.029(2) -0.041(2)
C21 0.051(2) 0.084(3) 0.054(2) 0.009(2) -0.0215(19) -0.025(2)
C22 0.101(3) 0.051(2) 0.040(2) -0.0006(17) -0.018(2) -0.028(2)
C23 0.090(3) 0.077(3) 0.076(3) -0.016(3) -0.040(3) -0.013(3)
C24 0.110(3) 0.072(3) 0.045(2) 0.003(2) -0.013(2) -0.055(3)
C25 0.077(3) 0.095(3) 0.067(3) -0.029(3) -0.018(2) -0.036(3)
C26 0.097(3) 0.052(3) 0.098(4) 0.007(2) -0.028(3) -0.039(2)
C27 0.084(3) 0.076(3) 0.073(3) 0.005(2) -0.030(3) -0.041(2)
C28 0.117(4) 0.065(3) 0.048(2) -0.014(2) -0.016(2) -0.036(3)
C29 0.096(3) 0.054(3) 0.074(3) -0.019(2) -0.011(3) -0.033(2)
C30 0.116(4) 0.076(3) 0.090(4) 0.029(3) -0.034(3) -0.061(3)
C31 0.144(5) 0.105(4) 0.059(3) 0.024(3) -0.022(3) -0.085(4)
C32 0.107(4) 0.094(4) 0.108(5) -0.024(3) -0.035(4) -0.053(3)
C33 0.104(3) 0.052(3) 0.085(4) 0.002(2) -0.006(3) -0.041(2)
C34 0.077(3) 0.070(3) 0.069(3) -0.015(2) -0.021(2) -0.011(2)
C35 0.139(5) 0.102(4) 0.103(5) -0.034(3) -0.069(4) -0.014(4)
C36 0.082(3) 0.086(3) 0.082(4) 0.002(3) -0.013(3) -0.024(3)
C37 0.071(3) 0.135(4) 0.099(4) 0.044(3) -0.042(3) -0.039(3)
C38 0.134(5) 0.084(3) 0.102(4) 0.011(3) -0.044(4) -0.069(3)
C39 0.142(5) 0.070(3) 0.084(4) -0.032(3) -0.039(4) 0.004(3)
C40 0.095(4) 0.073(3) 0.082(4) -0.021(3) -0.017(3) -0.004(3)
N1 0.0589(17) 0.0709(19) 0.0284(14) -0.0005(13) -0.0158(13) -0.0360(15)
N2 0.0456(17) 0.077(2) 0.057(2) 0.0170(18) -0.0170(16) -0.0173(16)
N3 0.065(5) 0.120(6) 0.050(4) 0.028(4) -0.023(4) -0.036(5)
O9 0.153(11) 0.193(13) 0.048(5) -0.006(7) -0.017(7) -0.106(10)
C42 0.104(8) 0.232(13) 0.104(8) 0.101(9) -0.054(6) -0.084(9)
C43 0.103(6) 0.131(7) 0.097(7) -0.022(5) -0.043(6) -0.035(6)
C41 0.109(6) 0.111(7) 0.090(6) -0.007(5) -0.024(5) -0.059(6)
O9' 0.100(10) 0.192(18) 0.039(7) -0.016(8) -0.024(7) -0.026(9)
C42' 0.105(10) 0.132(9) 0.197(15) 0.010(9) -0.068(10) -0.043(9)
C43' 0.074(9) 0.167(14) 0.105(9) -0.007(9) -0.002(8) -0.046(10)
C41' 0.120(9) 0.129(9) 0.093(8) 0.014(7) -0.046(7) -0.033(7)
N3' 0.071(7) 0.102(8) 0.090(7) 0.015(6) -0.046(6) -0.020(7)

loop_
_atom_type_symbol
_atom_type_description
_atom_type_scat_dispersion_real
_atom_type_scat_dispersion_imag
_atom_type_scat_source
C C 0.0033 0.0016 'International Tables Vol C Tables 4.2.6.8 and 6.1.1.4'
H H 0.0000 0.0000 'International Tables Vol C Tables 4.2.6.8 and 6.1.1.4'
N N 0.0061 0.0033 'International Tables Vol C Tables 4.2.6.8 and 6.1.1.4'
O O 0.0106 0.0060 'International Tables Vol C Tables 4.2.6.8 and 6.1.1.4'
Sm Sm -0.1638 3.4418 'International Tables Vol C Tables 4.2.6.8 and 6.1.1.4'

loop_
_geom_angle_atom_site_label_1
_geom_angle_atom_site_label_2
_geom_angle_atom_site_label_3
_geom_angle
_geom_angle_site_symmetry_1
_geom_angle_site_symmetry_3
O2 Sm1 Sm1 107.92(5) . 2_666
O2 Sm1 O7 135.79(8) . 2_666
O2 Sm1 O6 69.37(8) . .
O1 Sm1 Sm1 32.50(5) . 2_666
O1 Sm1 Sm1 31.52(5) 2_666 2_666
O1 Sm1 O2 79.83(7) . .
O1 Sm1 O2 133.36(7) 2_666 .
O1 Sm1 O1 64.02(8) . 2_666
O1 Sm1 O7 128.21(7) . 2_666
O1 Sm1 O7 64.61(7) 2_666 2_666
O1 Sm1 O5 79.27(8) . .
O1 Sm1 O6 79.60(8) 2_666 .
O1 Sm1 O6 86.64(9) . .
O3 Sm1 Sm1 168.56(6) . 2_666
O3 Sm1 O2 71.74(7) . .
O3 Sm1 O1 141.90(8) . 2_666
O3 Sm1 O1 151.22(7) . .
O3 Sm1 O7 77.75(8) . 2_666
O3 Sm1 O5 88.15(9) . .
O3 Sm1 O6 87.49(8) . .
O3 Sm1 O4 96.81(9) . .
O7 Sm1 Sm1 95.94(5) 2_666 2_666
O7 Sm1 O6 78.21(8) 2_666 .
O5 Sm1 Sm1 102.78(7) . 2_666
O5 Sm1 O2 73.10(7) . .
O5 Sm1 O1 123.46(8) . 2_666
O5 Sm1 O7 137.50(8) . 2_666
O5 Sm1 O6 141.65(9) . .
O6 Sm1 Sm1 81.84(6) . 2_666
O4 Sm1 Sm1 90.27(7) . 2_666
O4 Sm1 O2 141.25(8) . .
O4 Sm1 O1 102.72(9) . .
O4 Sm1 O1 78.08(8) . 2_666
O4 Sm1 O7 72.58(8) . 2_666
O4 Sm1 O5 69.57(8) . .
O4 Sm1 O6 148.75(9) . .
C2 O2 Sm1 132.4(2) . .
Sm1 O1 Sm1 115.97(8) . 2_666
N1 O1 Sm1 115.78(18) . 2_666
N1 O1 Sm1 127.94(18) . .
C3 O3 Sm1 137.1(2) . .
C1 O7 Sm1 117.8(2) . 2_666
C4 O5 Sm1 138.5(2) . .
C14 O6 Sm1 136.0(3) . .
C7 O4 Sm1 139.6(2) . .
C16 O8 H8B 119.7 . .
O7 C1 C6 120.0(3) . .
O7 C1 N1 120.1(3) . .
N1 C1 C6 119.9(3) . .
O2 C2 C5 117.0(3) . .
O2 C2 C8 125.4(3) . .
C8 C2 C5 117.6(3) . .
O3 C3 C8 124.0(3) . .
O3 C3 C11 115.7(3) . .
C8 C3 C11 120.3(3) . .
O5 C4 C9 115.3(3) . .
O5 C4 C10 123.5(3) . .
C10 C4 C9 121.1(3) . .
C15 C5 C2 118.6(3) . .
C22 C5 C2 123.3(3) . .
C22 C5 C15 118.1(3) . .
C16 C6 C1 124.5(3) . .
C27 C6 C1 116.4(3) . .
C27 C6 C16 119.1(4) . .
O4 C7 C10 123.7(3) . .
O4 C7 C12 115.1(3) . .
C10 C7 C12 121.2(3) . .
C2 C8 H8A 117.7 . .
C3 C8 C2 124.6(3) . .
C3 C8 H8A 117.7 . .
C13 C9 C4 118.4(3) . .
C13 C9 C21 118.1(3) . .
C21 C9 C4 123.4(3) . .
C4 C10 C7 124.4(3) . .
C4 C10 H10A 117.8 . .
C7 C10 H10A 117.8 . .
C17 C11 C3 118.0(3) . .
C24 C11 C3 123.7(3) . .
C24 C11 C17 118.2(3) . .
C23 C12 C7 118.0(3) . .
C23 C12 C34 118.3(4) . .
C34 C12 C7 123.6(4) . .
C9 C13 H13A 119.5 . .
C9 C13 C20 120.9(3) . .
C20 C13 H13A 119.5 . .
O6 C14 H14A 117.4 . .
O6 C14 N2 125.1(4) . .
N2 C14 H14A 117.4 . .
C5 C15 H15A 120.0 . .
C5 C15 C33 119.9(4) . .
C33 C15 H15A 120.0 . .
O8 C16 C6 119.2(3) . .
O8 C16 C25 121.1(4) . .
C25 C16 C6 119.6(4) . .
C11 C17 H17A 119.5 . .
C11 C17 C26 120.9(4) . .
C26 C17 H17A 119.5 . .
C19 C18 H18A 119.8 . .
C19 C18 C21 120.4(4) . .
C21 C18 H18A 119.8 . .
C18 C19 H19A 120.2 . .
C18 C19 C20 119.5(4) . .
C20 C19 H19A 120.2 . .
C13 C20 H20A 119.9 . .
C19 C20 C13 120.3(4) . .
C19 C20 H20A 119.9 . .
C9 C21 H21A 119.6 . .
C18 C21 C9 120.8(4) . .
C18 C21 H21A 119.6 . .
C5 C22 H22A 119.2 . .
C5 C22 C28 121.6(4) . .
C28 C22 H22A 119.2 . .
C12 C23 H23A 119.8 . .
C12 C23 C35 120.3(4) . .
C35 C23 H23A 119.8 . .
C11 C24 H24A 119.8 . .
C11 C24 C31 120.4(4) . .
C31 C24 H24A 119.8 . .
C16 C25 H25A 120.1 . .
C32 C25 C16 119.8(5) . .
C32 C25 H25A 120.1 . .
C17 C26 H26A 120.0 . .
C30 C26 C17 120.0(4) . .
C30 C26 H26A 120.0 . .
C6 C27 H27A 119.8 . .
C38 C27 C6 120.4(4) . .
C38 C27 H27A 119.8 . .
C22 C28 H28A 120.1 . .
C29 C28 C22 119.7(4) . .
C29 C28 H28A 120.1 . .
C28 C29 H29A 119.9 . .
C28 C29 C33 120.2(4) . .
C33 C29 H29A 119.9 . .
C26 C30 H30A 120.1 . .
C31 C30 C26 119.8(4) . .
C31 C30 H30A 120.1 . .
C24 C31 H31A 119.7 . .
C30 C31 C24 120.6(5) . .
C30 C31 H31A 119.7 . .
C25 C32 H32A 119.4 . .
C38 C32 C25 121.2(5) . .
C38 C32 H32A 119.4 . .
C15 C33 H33A 119.8 . .
C29 C33 C15 120.4(4) . .
C29 C33 H33A 119.8 . .
C12 C34 H34A 119.4 . .
C12 C34 C40 121.2(4) . .
C40 C34 H34A 119.4 . .
C23 C35 H35A 119.8 . .
C39 C35 C23 120.4(5) . .
C39 C35 H35A 119.8 . .
H36A C36 H36B 109.5 . .
H36A C36 H36C 109.5 . .
H36B C36 H36C 109.5 . .
N2 C36 H36A 109.5 . .
N2 C36 H36B 109.5 . .
N2 C36 H36C 109.5 . .
H37A C37 H37B 109.5 . .
H37A C37 H37C 109.5 . .
H37B C37 H37C 109.5 . .
N2 C37 H37A 109.5 . .
N2 C37 H37B 109.5 . .
N2 C37 H37C 109.5 . .
C27 C38 H38A 120.1 . .
C32 C38 C27 119.8(5) . .
C32 C38 H38A 120.1 . .
C35 C39 H39A 120.1 . .
C40 C39 C35 119.9(5) . .
C40 C39 H39A 120.1 . .
C34 C40 H40A 120.1 . .
C39 C40 C34 119.8(5) . .
C39 C40 H40A 120.1 . .
O1 N1 H1A 120.6 . .
C1 N1 O1 118.8(3) . .
C1 N1 H1A 120.6 . .
C14 N2 C36 120.2(3) . .
C14 N2 C37 121.3(4) . .
C36 N2 C37 118.5(3) . .
C43 N3 C42 118.9(10) . .
C41 N3 C42 118.1(9) . .
C41 N3 C43 122.9(8) . .
N3 C42 H42A 109.5 . .
N3 C42 H42B 109.5 . .
N3 C42 H42C 109.5 . .
H42A C42 H42B 109.5 . .
H42A C42 H42C 109.5 . .
H42B C42 H42C 109.5 . .
N3 C43 H43A 109.5 . .
N3 C43 H43B 109.5 . .
N3 C43 H43C 109.5 . .
H43A C43 H43B 109.5 . .
H43A C43 H43C 109.5 . .
H43B C43 H43C 109.5 . .
N3 C41 H41A 123.6 . .
O9 C41 N3 112.8(11) . .
O9 C41 H41A 123.6 . .
H42D C42' H42E 109.5 . .
H42D C42' H42F 109.5 . .
H42E C42' H42F 109.5 . .
N3' C42' H42D 109.5 . .
N3' C42' H42E 109.5 . .
N3' C42' H42F 109.5 . .
H43D C43' H43E 109.5 . .
H43D C43' H43F 109.5 . .
H43E C43' H43F 109.5 . .
N3' C43' H43D 109.4 . .
N3' C43' H43E 109.5 . .
N3' C43' H43F 109.5 . .
O9' C41' H41B 118.1 . .
N3' C41' O9' 124(2) . .
N3' C41' H41B 118.1 . .
C43' N3' C42' 118(2) . .
C41' N3' C42' 122(2) . .
C41' N3' C43' 120(2) . .

loop_
_geom_bond_atom_site_label_1
_geom_bond_atom_site_label_2
_geom_bond_distance
_geom_bond_site_symmetry_2
Sm1 Sm1 4.0536(4) 2_666
Sm1 O2 2.433(2) .
Sm1 O1 2.358(2) .
Sm1 O1 2.423(2) 2_666
Sm1 O3 2.338(2) .
Sm1 O7 2.440(2) 2_666
Sm1 O5 2.386(2) .
Sm1 O6 2.458(2) .
Sm1 O4 2.358(2) .
O2 C2 1.244(4) .
O1 Sm1 2.423(2) 2_666
O1 N1 1.358(3) .
O3 C3 1.260(4) .
O7 Sm1 2.441(2) 2_666
O7 C1 1.262(4) .
O5 C4 1.261(4) .
O6 C14 1.212(4) .
O4 C7 1.253(4) .
O8 H8B 0.8499 .
O8 C16 1.341(5) .
C1 C6 1.491(4) .
C1 N1 1.309(4) .
C2 C5 1.505(4) .
C2 C8 1.410(4) .
C3 C8 1.397(4) .
C3 C11 1.503(4) .
C4 C9 1.504(4) .
C4 C10 1.387(5) .
C5 C15 1.376(5) .
C5 C22 1.373(5) .
C6 C16 1.397(5) .
C6 C27 1.390(5) .
C7 C10 1.386(5) .
C7 C12 1.504(5) .
C8 H8A 0.9300 .
C9 C13 1.377(5) .
C9 C21 1.384(4) .
C10 H10A 0.9300 .
C11 C17 1.380(5) .
C11 C24 1.367(5) .
C12 C23 1.364(5) .
C12 C34 1.373(5) .
C13 H13A 0.9300 .
C13 C20 1.380(5) .
C14 H14A 0.9300 .
C14 N2 1.294(4) .
C15 H15A 0.9300 .
C15 C33 1.393(5) .
C16 C25 1.382(5) .
C17 H17A 0.9300 .
C17 C26 1.382(5) .
C18 H18A 0.9300 .
C18 C19 1.366(6) .
C18 C21 1.379(5) .
C19 H19A 0.9300 .
C19 C20 1.370(5) .
C20 H20A 0.9300 .
C21 H21A 0.9300 .
C22 H22A 0.9300 .
C22 C28 1.382(5) .
C23 H23A 0.9300 .
C23 C35 1.391(6) .
C24 H24A 0.9300 .
C24 C31 1.394(5) .
C25 H25A 0.9300 .
C25 C32 1.381(7) .
C26 H26A 0.9300 .
C26 C30 1.365(6) .
C27 H27A 0.9300 .
C27 C38 1.381(6) .
C28 H28A 0.9300 .
C28 C29 1.348(6) .
C29 H29A 0.9300 .
C29 C33 1.363(6) .
C30 H30A 0.9300 .
C30 C31 1.348(6) .
C31 H31A 0.9300 .
C32 H32A 0.9300 .
C32 C38 1.354(7) .
C33 H33A 0.9300 .
C34 H34A 0.9300 .
C34 C40 1.382(5) .
C35 H35A 0.9300 .
C35 C39 1.357(7) .
C36 H36A 0.9600 .
C36 H36B 0.9600 .
C36 H36C 0.9600 .
C36 N2 1.434(5) .
C37 H37A 0.9600 .
C37 H37B 0.9600 .
C37 H37C 0.9600 .
C37 N2 1.456(5) .
C38 H38A 0.9300 .
C39 H39A 0.9300 .
C39 C40 1.356(7) .
C40 H40A 0.9300 .
N1 H1A 0.8600 .
N3 C42 1.520(10) .
N3 C43 1.443(9) .
N3 C41 1.380(16) .
O9 C41 1.255(19) .
C42 H42A 0.9600 .
C42 H42B 0.9600 .
C42 H42C 0.9600 .
C43 H43A 0.9600 .
C43 H43B 0.9600 .
C43 H43C 0.9600 .
C41 H41A 0.9300 .
O9' C41' 1.31(3) .
C42' H42D 0.9600 .
C42' H42E 0.9600 .
C42' H42F 0.9600 .
C42' N3' 1.37(2) .
C43' H43D 0.9600 .
C43' H43E 0.9600 .
C43' H43F 0.9600 .
C43' N3' 1.34(3) .
C41' H41B 0.9300 .
C41' N3' 1.26(3) .
